data_7021290
loop_
_publ_author_name
'Wu, Shu-Qi'
'Xie, Qi-Wei'
'An, Guang-Yu'
'Chen, Xi'
'Liu, Cai-Ming'
'Cui, Ai-Li'
'Kou, Hui-Zhong'

_publ_section_title
;
 Supramolecular lanthanide metallogrids exhibiting field-induced
 single-ion magnetic behavior.
;
_journal_issue 13
_journal_name_full 'Dalton transactions (Cambridge, England : 2003)'
_journal_page_first 4369
_journal_page_last 4372
_journal_paper_doi 10.1039/c3dt50265a
_journal_volume 42
_journal_year 2013
_chemical_formula_sum 'C99 H147 Cl2 N29 O37 Tb4'
_chemical_formula_weight 3042.04
_chemical_name_systematic
;
?
;
_space_group_IT_number 15
_symmetry_cell_setting monoclinic
_symmetry_space_group_name_Hall '-C 2yc'
_symmetry_space_group_name_H-M 'C 1 2/c 1'
_atom_sites_solution_hydrogens geom
_atom_sites_solution_primary direct
_atom_sites_solution_secondary difmap
_audit_creation_method SHELXL-97
_cell_angle_alpha 90.00
_cell_angle_beta 133.025(2)
_cell_angle_gamma 90.00
_cell_formula_units_Z 8
_cell_length_a 50.118(7)
_cell_length_b 22.465(3)
_cell_length_c 35.211(5)
_cell_measurement_reflns_used 47910
_cell_measurement_temperature 143(2)
_cell_measurement_theta_max 29.1226
_cell_measurement_theta_min 2.1268
_cell_volume 28982(7)
_computing_cell_refinement 'CrystalClear (Rigaku Inc., 2008)'
_computing_data_collection 'CrystalClear (Rigaku Inc., 2008)'
_computing_data_reduction 'CrystalClear (Rigaku Inc., 2008)'
_computing_molecular_graphics 'SHELXTL (Sheldrick, 1990)'
_computing_publication_material SHELXTL
_computing_structure_refinement 'SHELXL-97 (Sheldrick, 1997)'
_computing_structure_solution 'SHELXS-97 (Sheldrick, 1990)'
_diffrn_ambient_temperature 143(2)
_diffrn_detector_area_resol_mean 28.5714
_diffrn_measured_fraction_theta_full 0.998
_diffrn_measured_fraction_theta_max 0.998
_diffrn_measurement_device_type 'Saturn724+ (2x2 bin mode)'
_diffrn_measurement_method dtprofit.ref
_diffrn_radiation_monochromator graphite
_diffrn_radiation_source 'Rotating Anode'
_diffrn_radiation_type MoK\a
_diffrn_radiation_wavelength 0.71073
_diffrn_reflns_av_R_equivalents 0.0563
_diffrn_reflns_av_sigmaI/netI 0.0572
_diffrn_reflns_limit_h_max 61
_diffrn_reflns_limit_h_min -61
_diffrn_reflns_limit_k_max 27
_diffrn_reflns_limit_k_min -27
_diffrn_reflns_limit_l_max 43
_diffrn_reflns_limit_l_min -41
_diffrn_reflns_number 104509
_diffrn_reflns_theta_full 26.00
_diffrn_reflns_theta_max 26.00
_diffrn_reflns_theta_min 2.23
_exptl_absorpt_coefficient_mu 2.041
_exptl_absorpt_correction_T_max 1.0000
_exptl_absorpt_correction_T_min 0.7691
_exptl_absorpt_correction_type multi-scan
_exptl_absorpt_process_details 'Higashi, T. (1995)'
_exptl_crystal_colour 'red orange'
_exptl_crystal_density_diffrn 1.394
_exptl_crystal_density_method 'not measured'
_exptl_crystal_description Chunk
_exptl_crystal_F_000 12272
_exptl_crystal_size_max 0.27
_exptl_crystal_size_mid 0.22
_exptl_crystal_size_min 0.14
_refine_diff_density_max 2.832
_refine_diff_density_min -1.327
_refine_diff_density_rms 0.163
_refine_ls_extinction_method none
_refine_ls_goodness_of_fit_ref 1.052
_refine_ls_hydrogen_treatment constr
_refine_ls_matrix_type full
_refine_ls_number_parameters 1559
_refine_ls_number_reflns 28422
_refine_ls_number_restraints 59
_refine_ls_restrained_S_all 1.052
_refine_ls_R_factor_all 0.0972
_refine_ls_R_factor_gt 0.0852
_refine_ls_shift/su_max 0.002
_refine_ls_shift/su_mean 0.000
_refine_ls_structure_factor_coef Fsqd
_refine_ls_weighting_details 'calc w=1/[\s^2^(Fo^2^)+(0.0910P)^2^+685.9863P] where P=(Fo^2^+2Fc^2^)/3'
_refine_ls_weighting_scheme calc
_refine_ls_wR_factor_gt 0.2184
_refine_ls_wR_factor_ref 0.2267
_reflns_number_gt 24333
_reflns_number_total 28422
_reflns_threshold_expression >2sigma(I)
_cod_data_source_file c3dt50265a.txt
_cod_data_source_block 2
_cod_depositor_comments
;
The following automatic conversions were performed:

'_symmetry_cell_setting' value 'Monoclinic' changed to 'monoclinic'
according to /home/saulius/struct/CIF-dictionaries/cif_core.dic
dictionary named 'cif_core.dic' version 2.4.2 from
2011-04-26.

'_exptl_absorpt_correction_type' value 'Multi-scan'
changed to 'multi-scan' according to
/home/saulius/struct/CIF-dictionaries/cif_core.dic dictionary named
'cif_core.dic' version 2.4.2 from 2011-04-26.

Automatic conversion script
Id: cif_fix_values 1891 2012-01-12 08:04:46Z andrius 
;
_cod_original_cell_volume 28983(7)
_cod_original_sg_symbol_H-M C2/c
_cod_database_code 7021290

loop_
_symmetry_equiv_pos_as_xyz
'x, y, z'
'-x, y, -z+1/2'
'x+1/2, y+1/2, z'
'-x+1/2, y+1/2, -z+1/2'
'-x, -y, -z'
'x, -y, z-1/2'
'-x+1/2, -y+1/2, -z'
'x+1/2, -y+1/2, z-1/2'

loop_
_atom_site_label
_atom_site_type_symbol
_atom_site_fract_x
_atom_site_fract_y
_atom_site_fract_z
_atom_site_U_iso_or_equiv
_atom_site_adp_type
_atom_site_occupancy
_atom_site_symmetry_multiplicity
_atom_site_calc_flag
_atom_site_refinement_flags
Tb1 Tb 0.562314(11) 0.14873(2) 0.178091(16) 0.03928(13) Uani 1 1 d .
Tb2 Tb 0.802782(12) 0.13515(2) 0.471334(18) 0.04402(13) Uani 1 1 d .
Tb3 Tb 0.880401(11) 0.14982(2) 0.301433(16) 0.03746(12) Uani 1 1 d .
Tb4 Tb 0.640584(11) 0.12084(2) 0.010167(16) 0.03454(12) Uani 1 1 d .
Cl1 Cl 0.7862(3) -0.0893(5) 0.2057(4) 0.090(3) Uani 0.50 1 d P
Cl1A Cl 0.8096(4) -0.0966(6) 0.2264(6) 0.126(4) Uani 0.50 1 d P
Cl2 Cl 0.6422(2) -0.0982(3) 0.2675(3) 0.175(3) Uani 1 1 d .
C1 C 0.5832(3) 0.1992(5) 0.0663(4) 0.049(2) Uani 1 1 d .
H1A H 0.5713 0.2152 0.0766 0.074 Uiso 1 1 calc R
H1B H 0.5662 0.1968 0.0291 0.074 Uiso 1 1 calc R
H1C H 0.6031 0.2247 0.0785 0.074 Uiso 1 1 calc R
C2 C 0.5979(2) 0.1366(4) 0.0897(4) 0.038(2) Uani 1 1 d .
C3 C 0.5921(2) 0.1115(4) 0.1199(3) 0.0350(19) Uani 1 1 d .
C4 C 0.6079(2) 0.0534(5) 0.1435(4) 0.044(2) Uani 1 1 d .
C5 C 0.6262(3) 0.0233(5) 0.1325(4) 0.046(2) Uani 1 1 d .
H5A H 0.6359 -0.0141 0.1471 0.055 Uiso 1 1 calc R
C6 C 0.6306(3) 0.0469(5) 0.1002(4) 0.043(2) Uani 1 1 d .
C7 C 0.6168(2) 0.1056(4) 0.0792(4) 0.039(2) Uani 1 1 d .
C8 C 0.6054(3) 0.0253(5) 0.1780(4) 0.048(3) Uani 1 1 d .
H8A H 0.6172 -0.0110 0.1924 0.058 Uiso 1 1 calc R
C9 C 0.5733(3) 0.0337(7) 0.2396(4) 0.078(5) Uani 1 1 d .
C10 C 0.6501(3) 0.0113(4) 0.0918(4) 0.044(2) Uani 1 1 d .
H10A H 0.6596 -0.0250 0.1090 0.052 Uiso 1 1 calc R
C11 C 0.6782(2) -0.0042(4) 0.0264(4) 0.040(2) Uani 1 1 d .
C12 C 0.7023(3) -0.0459(4) 0.0277(4) 0.045(2) Uani 1 1 d .
C13 C 0.7337(3) -0.0707(5) 0.0732(5) 0.052(3) Uani 1 1 d .
H13A H 0.7404 -0.0627 0.1047 0.062 Uiso 1 1 calc R
C14 C 0.6933(3) -0.0584(5) -0.0196(5) 0.056(3) Uani 1 1 d .
H14 H 0.6728 -0.0419 -0.0511 0.068 Uiso 1 1 calc R
C15 C 0.8594(3) 0.2075(5) 0.4121(5) 0.056(3) Uani 1 1 d .
H15A H 0.8714 0.2224 0.4015 0.084 Uiso 1 1 calc R
H15B H 0.8764 0.2067 0.4494 0.084 Uiso 1 1 calc R
H15C H 0.8393 0.2330 0.3989 0.084 Uiso 1 1 calc R
C16 C 0.8456(3) 0.1457(5) 0.3912(4) 0.045(2) Uani 1 1 d .
C17 C 0.8274(3) 0.1156(5) 0.4030(4) 0.045(2) Uani 1 1 d .
C18 C 0.8138(3) 0.0559(5) 0.3834(4) 0.045(2) Uani 1 1 d .
C19 C 0.8197(3) 0.0298(5) 0.3541(4) 0.052(3) Uani 1 1 d .
H19A H 0.8111 -0.0086 0.3417 0.062 Uiso 1 1 calc R
C20 C 0.8377(2) 0.0581(4) 0.3424(4) 0.041(2) Uani 1 1 d .
C21 C 0.8524(2) 0.1168(4) 0.3627(4) 0.040(2) Uani 1 1 d .
C22 C 0.8408(2) 0.0268(5) 0.3093(4) 0.044(2) Uani 1 1 d .
H22A H 0.8309 -0.0112 0.2983 0.053 Uiso 1 1 calc R
C23 C 0.8687(3) 0.0280(6) 0.2428(4) 0.064(3) Uani 1 1 d .
C24 C 0.7948(3) 0.0231(5) 0.3935(4) 0.051(2) Uani 1 1 d .
H24A H 0.7860 -0.0142 0.3780 0.061 Uiso 1 1 calc R
C25 C 0.7665(3) 0.0086(5) 0.4597(5) 0.054(3) Uani 1 1 d .
C26 C 0.7433(3) -0.0355(5) 0.4593(5) 0.056(3) Uani 1 1 d .
C27 C 0.7131(3) -0.0616(6) 0.4147(5) 0.062(3) Uani 1 1 d .
H27A H 0.7066 -0.0541 0.3833 0.075 Uiso 1 1 calc R
C28 C 0.6737(3) 0.0816(5) 0.3419(4) 0.062(3) Uani 1 1 d .
H28A H 0.6485 0.0709 0.3149 0.092 Uiso 1 1 calc R
H28B H 0.6807 0.0796 0.3749 0.092 Uiso 1 1 calc R
H28C H 0.6884 0.0544 0.3417 0.092 Uiso 1 1 calc R
C29 C 0.6794(3) 0.1440(5) 0.3329(4) 0.045(2) Uani 1 1 d .
C30 C 0.7148(2) 0.1695(5) 0.3678(3) 0.040(2) Uani 1 1 d .
C31 C 0.7197(2) 0.2281(5) 0.3578(4) 0.042(2) Uani 1 1 d .
C32 C 0.6899(2) 0.2576(5) 0.3127(4) 0.045(2) Uani 1 1 d .
H32A H 0.6934 0.2954 0.3059 0.054 Uiso 1 1 calc R
C33 C 0.6552(3) 0.2326(5) 0.2774(4) 0.047(2) Uani 1 1 d .
C34 C 0.6499(2) 0.1748(5) 0.2885(4) 0.043(2) Uani 1 1 d .
C35 C 0.6267(3) 0.2643(5) 0.2307(3) 0.045(2) Uani 1 1 d .
H35A H 0.6328 0.3014 0.2267 0.055 Uiso 1 1 calc R
C36 C 0.5373(3) 0.2692(5) 0.1106(4) 0.046(2) Uani 1 1 d .
C37 C 0.5155(3) 0.3067(5) 0.0621(4) 0.048(2) Uani 1 1 d .
C38 C 0.5323(4) 0.3352(6) 0.0475(5) 0.066(3) Uani 1 1 d .
H38A H 0.5574 0.3335 0.0680 0.079 Uiso 1 1 calc R
C39 C 0.4785(3) 0.3080(5) 0.0300(4) 0.058(3) Uani 1 1 d .
H39A H 0.4669 0.2891 0.0389 0.070 Uiso 1 1 calc R
C40 C 0.7546(2) 0.2589(5) 0.3902(4) 0.045(2) Uani 1 1 d .
H40A H 0.7552 0.2959 0.3790 0.054 Uiso 1 1 calc R
C41 C 0.8456(3) 0.2588(5) 0.5008(4) 0.048(3) Uani 1 1 d .
C42 C 0.8784(3) 0.2977(5) 0.5273(4) 0.050(3) Uani 1 1 d .
C43 C 0.8758(3) 0.3600(6) 0.5234(5) 0.059(3) Uani 1 1 d .
H43A H 0.8532 0.3787 0.5033 0.071 Uiso 1 1 calc R
C44 C 0.9130(3) 0.2731(6) 0.5582(5) 0.067(3) Uani 1 1 d .
H44A H 0.9162 0.2321 0.5626 0.080 Uiso 1 1 calc R
C45 C 0.7702(3) 0.0749(5) 0.1403(4) 0.049(2) Uani 1 1 d .
H45A H 0.7871 0.0764 0.1359 0.074 Uiso 1 1 calc R
H45B H 0.7476 0.0578 0.1099 0.074 Uiso 1 1 calc R
H45C H 0.7802 0.0511 0.1701 0.074 Uiso 1 1 calc R
C46 C 0.7633(2) 0.1372(4) 0.1481(4) 0.040(2) Uani 1 1 d .
C47 C 0.7925(2) 0.1694(5) 0.1920(3) 0.042(2) Uani 1 1 d .
C48 C 0.7863(3) 0.2286(5) 0.2022(4) 0.046(2) Uani 1 1 d .
C49 C 0.7504(3) 0.2511(5) 0.1665(4) 0.055(3) Uani 1 1 d .
H49A H 0.7460 0.2884 0.1727 0.066 Uiso 1 1 calc R
C50 C 0.7211(2) 0.2195(5) 0.1221(4) 0.047(2) Uani 1 1 d .
C51 C 0.7273(2) 0.1607(4) 0.1123(4) 0.041(2) Uani 1 1 d .
C52 C 0.6863(3) 0.2490(5) 0.0877(4) 0.052(3) Uani 1 1 d .
H52A H 0.6849 0.2866 0.0972 0.063 Uiso 1 1 calc R
C53 C 0.5952(2) 0.2449(5) -0.0257(3) 0.042(2) Uani 1 1 d .
C54 C 0.5623(3) 0.2843(5) -0.0546(4) 0.048(2) Uani 1 1 d .
C55 C 0.5643(3) 0.3459(6) -0.0536(5) 0.068(3) Uani 1 1 d .
H55A H 0.5866 0.3653 -0.0345 0.082 Uiso 1 1 calc R
C56 C 0.5285(3) 0.2582(5) -0.0834(4) 0.054(3) Uani 1 1 d .
H56A H 0.5262 0.2170 -0.0859 0.065 Uiso 1 1 calc R
C57 C 0.8135(3) 0.2632(5) 0.2468(4) 0.053(3) Uani 1 1 d .
H57A H 0.8065 0.3000 0.2497 0.064 Uiso 1 1 calc R
C58 C 0.9038(2) 0.2735(5) 0.3655(4) 0.041(2) Uani 1 1 d .
C59 C 0.9257(3) 0.3124(5) 0.4125(4) 0.044(2) Uani 1 1 d .
C60 C 0.9108(3) 0.3518(6) 0.4250(4) 0.065(4) Uani 1 1 d .
H60A H 0.8857 0.3578 0.4019 0.078 Uiso 1 1 calc R
C62 C 0.7548(3) -0.1074(6) 0.0716(5) 0.058(3) Uani 1 1 d .
H62A H 0.7758 -0.1238 0.1025 0.070 Uiso 1 1 calc R
C63 C 0.7168(3) -0.0968(5) -0.0165(5) 0.059(3) Uani 1 1 d .
H63A H 0.7112 -0.1061 -0.0470 0.071 Uiso 1 1 calc R
C64 C 0.6925(4) -0.0991(6) 0.4167(5) 0.065(3) Uani 1 1 d .
H64A H 0.6717 -0.1160 0.3858 0.078 Uiso 1 1 calc R
C65 C 0.7298(4) -0.0878(6) 0.5028(6) 0.072(4) Uani 1 1 d .
H65A H 0.7362 -0.0974 0.5339 0.086 Uiso 1 1 calc R
C66 C 0.7517(4) -0.0481(6) 0.5040(6) 0.067(3) Uani 1 1 d .
H66A H 0.7719 -0.0305 0.5351 0.081 Uiso 1 1 calc R
C67 C 0.8634(3) -0.0133(7) 0.2042(4) 0.094(6) Uani 1 1 d D
C70 C 0.5093(4) 0.3664(6) 0.0007(4) 0.067(3) Uani 1 1 d .
H70A H 0.5201 0.3878 -0.0084 0.080 Uiso 1 1 calc R
C71 C 0.4584(3) 0.3393(6) -0.0173(4) 0.065(3) Uani 1 1 d .
H71A H 0.4331 0.3398 -0.0397 0.078 Uiso 1 1 calc R
C72 C 0.9079(3) 0.3937(6) 0.5504(5) 0.066(3) Uani 1 1 d .
H72A H 0.9058 0.4349 0.5473 0.079 Uiso 1 1 calc R
C73 C 0.9430(3) 0.3110(6) 0.5829(6) 0.078(4) Uani 1 1 d .
H73A H 0.9659 0.2937 0.6025 0.094 Uiso 1 1 calc R
C74 C 0.5316(3) 0.3776(6) -0.0823(5) 0.076(4) Uani 1 1 d .
H74A H 0.5328 0.4189 -0.0823 0.091 Uiso 1 1 calc R
C75 C 0.4985(3) 0.2937(6) -0.1085(5) 0.069(3) Uani 1 1 d .
H75A H 0.4761 0.2752 -0.1260 0.083 Uiso 1 1 calc R
C76 C 0.9339(4) 0.3812(7) 0.4718(5) 0.081(4) Uani 1 1 d .
H76A H 0.9235 0.4064 0.4796 0.097 Uiso 1 1 calc R
C77 C 0.9830(3) 0.3394(5) 0.4945(4) 0.052(3) Uani 1 1 d .
H77A H 1.0083 0.3356 0.5189 0.063 Uiso 1 1 calc R
C78 C 0.9637(3) 0.3064(5) 0.4501(4) 0.050(2) Uani 1 1 d .
H78A H 0.9755 0.2806 0.4449 0.060 Uiso 1 1 calc R
C83 C 0.7144(10) 0.057(2) 0.2597(14) 0.32(2) Uiso 1 1 d D
H83A H 0.7135 0.0185 0.2706 0.476 Uiso 1 1 calc R
H83B H 0.6904 0.0743 0.2363 0.476 Uiso 1 1 calc R
H83C H 0.7307 0.0823 0.2895 0.476 Uiso 1 1 calc R
C84 C 0.7346(7) 0.0869(14) 0.2072(11) 0.207(14) Uani 1 1 d D
H84A H 0.7445 0.0621 0.1971 0.310 Uiso 1 1 calc R
H84B H 0.7518 0.1176 0.2301 0.310 Uiso 1 1 calc R
H84C H 0.7123 0.1047 0.1768 0.310 Uiso 1 1 calc R
C85 C 0.7300(5) -0.0060(11) 0.2301(8) 0.166(10) Uiso 1 1 d D
H85A H 0.7379 -0.0200 0.2143 0.199 Uiso 1 1 calc R
C87 C 0.7070(11) 0.3465(18) 0.205(2) 0.76(9) Uiso 1 1 d D
H87A H 0.7284 0.3689 0.2251 0.911 Uiso 1 1 calc R
C89 C 0.7401(6) 0.2603(13) 0.2641(8) 0.170(12) Uani 1 1 d D
H89A H 0.7600 0.2879 0.2855 0.255 Uiso 1 1 calc R
H89B H 0.7466 0.2286 0.2535 0.255 Uiso 1 1 calc R
H89C H 0.7346 0.2442 0.2835 0.255 Uiso 1 1 calc R
C90 C 0.8580(5) -0.0729(8) 0.2025(7) 0.227(19) Uani 1 1 d D
H90A H 0.8572 -0.0902 0.2257 0.272 Uiso 1 1 calc R
C91 C 0.8539(7) -0.1070(9) 0.1673(9) 0.29(3) Uani 1 1 d D
H91A H 0.8527 -0.1482 0.1680 0.353 Uiso 1 1 calc R
C92 C 0.8622(10) -0.0246(12) 0.1373(11) 0.268(19) Uiso 1 1 d D
H92A H 0.8684 -0.0098 0.1195 0.322 Uiso 1 1 calc R
C93 C 0.8638(7) 0.0106(8) 0.1701(7) 0.203(16) Uani 1 1 d D
H93A H 0.8651 0.0518 0.1687 0.243 Uiso 1 1 calc R
C94 C 0.5765(6) 0.0131(10) 0.2833(8) 0.049(6) Uani 0.51(2) 1 d P
C95 C 0.6043(9) -0.0277(17) 0.3192(12) 0.100(15) Uani 0.51(2) 1 d P
C96 C 0.6026(5) -0.0421(9) 0.3593(6) 0.098(5) Uani 1 1 d .
C97 C 0.5549(7) 0.0098(14) 0.3274(10) 0.078(9) Uani 0.51(2) 1 d P
C98 C 0.5518(7) 0.0315(12) 0.2870(9) 0.061(7) Uani 0.51(2) 1 d P
C94A C 0.5811(8) -0.0208(14) 0.2783(10) 0.069(9) Uani 0.49(2) 1 d P
C95A C 0.5922(8) 0.006(2) 0.3234(8) 0.108(18) Uani 0.49(2) 1 d P
C97A C 0.5865(11) -0.1167(18) 0.3116(15) 0.123(16) Uani 0.49(2) 1 d P
C98A C 0.5798(10) -0.0817(16) 0.2733(12) 0.100(13) Uani 0.49(2) 1 d P
C99 C 0.4724(6) 0.4838(10) 0.0240(9) 0.252(17) Uiso 1 1 d D
H99A H 0.4850 0.4943 0.0142 0.303 Uiso 1 1 calc R
C100 C 0.4150(8) 0.4675(13) 0.0024(11) 0.194(12) Uiso 1 1 d D
H10B H 0.4309 0.4575 0.0385 0.290 Uiso 1 1 calc R
H10C H 0.4006 0.4334 -0.0183 0.290 Uiso 1 1 calc R
H10D H 0.3993 0.4996 -0.0056 0.290 Uiso 1 1 calc R
C101 C 0.4270(7) 0.5041(12) -0.0565(8) 0.28(2) Uani 1 1 d D
H10E H 0.4487 0.5113 -0.0498 0.417 Uiso 1 1 calc R
H10F H 0.4128 0.5400 -0.0689 0.417 Uiso 1 1 calc R
H10G H 0.4129 0.4734 -0.0822 0.417 Uiso 1 1 calc R
C104 C 0.5383(5) 0.0451(12) -0.0293(7) 0.159(10) Uani 1 1 d D
H10H H 0.5501 0.0612 -0.0400 0.239 Uiso 1 1 calc R
H10I H 0.5429 0.0031 -0.0235 0.239 Uiso 1 1 calc R
H10J H 0.5478 0.0642 0.0022 0.239 Uiso 1 1 calc R
C105 C 0.4735(7) 0.0289(14) -0.0688(14) 0.32(3) Uani 1 1 d D
H10K H 0.4493 0.0428 -0.0982 0.487 Uiso 1 1 calc R
H10L H 0.4795 0.0399 -0.0374 0.487 Uiso 1 1 calc R
H10M H 0.4743 -0.0136 -0.0705 0.487 Uiso 1 1 calc R
N1 N 0.5884(2) 0.0455(4) 0.1903(3) 0.044(2) Uani 1 1 d .
N2 N 0.5905(2) 0.0106(5) 0.2248(3) 0.061(3) Uani 1 1 d .
H2 H 0.6017 -0.0230 0.2362 0.074 Uiso 1 1 calc R
N3 N 0.6554(2) 0.0273(4) 0.0615(3) 0.0400(17) Uani 1 1 d .
N4 N 0.6762(2) -0.0142(4) 0.0608(3) 0.0448(19) Uani 1 1 d .
H4 H 0.6868 -0.0441 0.0816 0.054 Uiso 1 1 calc R
N5 N 0.8561(2) 0.0474(4) 0.2939(3) 0.0419(18) Uani 1 1 d .
N6 N 0.8531(2) 0.0091(4) 0.2600(3) 0.052(2) Uani 1 1 d .
H6 H 0.8420 -0.0245 0.2506 0.062 Uiso 1 1 calc R
N7 N 0.7884(2) 0.0394(4) 0.4218(4) 0.051(2) Uani 1 1 d .
N8 N 0.7678(3) -0.0015(4) 0.4233(4) 0.058(2) Uani 1 1 d .
H8 H 0.7567 -0.0311 0.4022 0.070 Uiso 1 1 calc R
N9 N 0.5939(2) 0.2468(4) 0.1939(3) 0.0427(18) Uani 1 1 d .
N10 N 0.5726(2) 0.2848(4) 0.1504(3) 0.048(2) Uani 1 1 d .
H10 H 0.5815 0.3166 0.1492 0.058 Uiso 1 1 calc R
N11 N 0.78490(19) 0.2388(4) 0.4333(3) 0.0423(19) Uani 1 1 d .
N12 N 0.8144(2) 0.2776(4) 0.4568(3) 0.048(2) Uani 1 1 d .
H12 H 0.8122 0.3113 0.4434 0.057 Uiso 1 1 calc R
N13 N 0.6568(2) 0.2272(4) 0.0447(3) 0.0425(18) Uani 1 1 d .
N14 N 0.6266(2) 0.2654(4) 0.0180(3) 0.050(2) Uani 1 1 d .
H14A H 0.6284 0.3004 0.0295 0.060 Uiso 1 1 calc R
N15 N 0.8476(2) 0.2476(4) 0.2842(3) 0.0435(18) Uani 1 1 d .
N16 N 0.8683(2) 0.2869(4) 0.3255(3) 0.0435(19) Uani 1 1 d .
H16 H 0.8589 0.3188 0.3256 0.052 Uiso 1 1 calc R
N17 N 0.7463(3) -0.1205(4) 0.0271(4) 0.062(3) Uani 1 1 d .
N18 N 0.4992(3) 0.3534(5) -0.1093(4) 0.070(3) Uani 1 1 d .
N19 N 0.4731(3) 0.3679(5) -0.0319(4) 0.065(3) Uani 1 1 d .
N20 N 0.9685(2) 0.3763(5) 0.5052(3) 0.060(3) Uani 1 1 d .
N21 N 0.9410(2) 0.3699(5) 0.5802(4) 0.068(3) Uani 1 1 d .
N22 N 0.7002(3) -0.1124(4) 0.4595(5) 0.068(3) Uani 1 1 d .
N23 N 0.7273(4) 0.0510(10) 0.2336(7) 0.41(3) Uani 1 1 d D
N28 N 0.8517(5) -0.0806(11) 0.1313(5) 0.225(14) Uani 1 1 d D
N29 N 0.5821(6) -0.0295(11) 0.3622(8) 0.094(7) Uani 0.60 1 d P
N29A N 0.5949(8) -0.0959(13) 0.3526(10) 0.069(7) Uani 0.40 1 d P
N30 N 0.4368(5) 0.4855(7) -0.0089(7) 0.180(10) Uani 1 1 d D
N31 N 0.4994(5) 0.0555(10) -0.0696(9) 0.196(10) Uiso 1 1 d D
O1 O 0.57265(18) 0.1392(3) 0.1263(3) 0.0420(15) Uani 1 1 d .
O2 O 0.5553(2) 0.0789(4) 0.2217(3) 0.064(2) Uani 1 1 d .
O3 O 0.62001(18) 0.1298(3) 0.0487(3) 0.0422(15) Uani 1 1 d .
O4 O 0.66174(18) 0.0375(3) -0.0065(3) 0.0459(16) Uani 1 1 d .
O5 O 0.87128(18) 0.1439(3) 0.3550(3) 0.0447(16) Uani 1 1 d .
O6 O 0.8858(2) 0.0758(4) 0.2567(3) 0.0553(19) Uani 1 1 d .
O7 O 0.8232(2) 0.1423(3) 0.4318(3) 0.0556(19) Uani 1 1 d .
O8 O 0.78227(19) 0.0501(4) 0.4906(3) 0.057(2) Uani 1 1 d .
O9 O 0.61762(18) 0.1507(3) 0.2578(2) 0.0513(19) Uani 1 1 d .
O10 O 0.52349(17) 0.2247(3) 0.1130(3) 0.0459(16) Uani 1 1 d .
O11 O 0.74251(17) 0.1409(3) 0.4099(3) 0.0493(17) Uani 1 1 d .
O12 O 0.84972(18) 0.2100(4) 0.5218(3) 0.056(2) Uani 1 1 d .
O13 O 0.70085(16) 0.1302(3) 0.0724(2) 0.0442(16) Uani 1 1 d .
O14 O 0.59182(16) 0.1942(3) -0.0433(2) 0.0437(16) Uani 1 1 d .
O15 O 0.82508(17) 0.1473(3) 0.2227(3) 0.0501(18) Uani 1 1 d .
O16 O 0.91840(16) 0.2297(3) 0.3639(2) 0.0449(16) Uani 1 1 d .
O17 O 0.7215(6) -0.0432(10) 0.2487(7) 0.246(12) Uani 1 1 d D
O18 O 0.4895(5) 0.4668(8) 0.0707(8) 0.280(15) Uani 1 1 d D
O1W O 0.50589(15) 0.0962(3) 0.1097(2) 0.0409(15) Uani 1 1 d .
O2W O 0.5354(2) 0.2002(5) 0.2043(3) 0.080(3) Uani 1 1 d .
O3W O 0.8578(2) 0.0835(5) 0.5429(4) 0.105(4) Uani 1 1 d .
O4W O 0.7970(3) 0.1711(5) 0.5302(4) 0.081(3) Uani 1 1 d .
O5W O 0.93843(16) 0.1017(3) 0.3690(2) 0.0434(15) Uani 1 1 d .
O6W O 0.9061(2) 0.2005(4) 0.2724(3) 0.067(2) Uani 1 1 d .
O7W O 0.6449(2) 0.1589(3) -0.0493(3) 0.0528(18) Uani 1 1 d .
O8W O 0.58591(19) 0.0673(3) -0.0602(3) 0.057(2) Uani 1 1 d .
O9W O 0.7281(8) -0.0876(8) 0.3345(14) 0.34(2) Uani 1 1 d .
O10W O 0.6778(3) -0.1281(6) 0.1801(5) 0.165(8) Uani 1 1 d .
O11W O 0.6121(4) 0.3837(6) 0.1597(4) 0.146(6) Uani 1 1 d .
O12W O 0.9354(4) -0.0271(7) 0.3599(7) 0.187(8) Uani 1 1 d .
O13W O 0.6923(3) -0.1307(4) 0.1112(3) 0.074(3) Uani 1 1 d .
O14W O 0.9228(6) 0.3156(9) 0.2923(9) 0.096(7) Uani 0.50 1 d P
O15W O 0.9330(11) 0.1176(15) 0.614(2) 0.23(2) Uani 0.50 1 d P
O16W O 1.0031(13) 0.168(2) 0.6678(19) 0.24(2) Uiso 0.50 1 d P
O17W O 0.6504(16) 0.349(3) -0.042(2) 0.27(2) Uiso 0.50 1 d P
O18W O 0.6337(5) 0.3723(8) 0.0799(7) 0.164(6) Uiso 1 1 d .
C103 C 0.4932(8) 0.0835(13) -0.1075(10) 0.30(2) Uiso 1 1 d D
H10N H 0.4695 0.0947 -0.1368 0.363 Uiso 1 1 calc R
N27 N 0.7080(7) 0.2912(15) 0.2183(9) 0.304(18) Uiso 1 1 d D
O19 O 0.5199(12) 0.0959(16) -0.1045(16) 0.44(3) Uiso 1 1 d D
C88 C 0.6779(9) 0.2491(14) 0.1869(12) 0.212(14) Uiso 1 1 d D
H88A H 0.6565 0.2689 0.1568 0.317 Uiso 1 1 calc R
H88B H 0.6730 0.2334 0.2071 0.317 Uiso 1 1 calc R
H88C H 0.6842 0.2171 0.1763 0.317 Uiso 1 1 calc R
C109 C 0.8237(9) 0.1872(14) 0.1256(12) 0.17(3) Uani 0.50 1 d PD
H10O H 0.8071 0.1658 0.0934 0.259 Uiso 0.50 1 calc PR
H10P H 0.8300 0.1631 0.1532 0.259 Uiso 0.50 1 calc PR
H10Q H 0.8454 0.1965 0.1326 0.259 Uiso 0.50 1 calc PR
C108 C 0.8269(10) 0.2820(13) 0.1655(13) 0.120(13) Uiso 0.50 1 d PD
H10R H 0.8115 0.3147 0.1579 0.181 Uiso 0.50 1 calc PR
H10S H 0.8477 0.2968 0.1721 0.181 Uiso 0.50 1 calc PR
H10T H 0.8349 0.2612 0.1957 0.181 Uiso 0.50 1 calc PR
C107 C 0.7728(7) 0.2556(14) 0.0837(10) 0.19(3) Uani 0.50 1 d PD
H10U H 0.7589 0.2307 0.0548 0.225 Uiso 0.50 1 calc PR
O23 O 0.7568(10) 0.3017(17) 0.0829(16) 0.24(2) Uiso 0.50 1 d PD
O24 O 0.5493(7) 0.1850(12) 0.2911(17) 0.27(3) Uani 0.50 1 d PD
N32 N 0.8066(7) 0.2418(11) 0.1219(9) 0.131(15) Uani 0.50 1 d PD
N33 N 0.6062(8) 0.2230(16) 0.3495(10) 0.115(11) Uani 0.50 1 d PD
C115 C 0.5845(8) 0.1781(14) 0.3239(14) 0.18(2) Uiso 0.50 1 d PD
H11J H 0.5941 0.1405 0.3291 0.221 Uiso 0.50 1 calc PR
C116 C 0.6435(11) 0.202(3) 0.384(2) 0.23(3) Uiso 0.50 1 d PD
H11D H 0.6597 0.2345 0.3949 0.342 Uiso 0.50 1 calc PR
H11E H 0.6458 0.1729 0.3663 0.342 Uiso 0.50 1 calc PR
H11F H 0.6499 0.1835 0.4140 0.342 Uiso 0.50 1 calc PR
C117 C 0.591(3) 0.281(2) 0.344(3) 0.35(6) Uiso 0.50 1 d PD
H11G H 0.5650 0.2793 0.3173 0.527 Uiso 0.50 1 calc PR
H11H H 0.5998 0.3098 0.3340 0.527 Uiso 0.50 1 calc PR
H11I H 0.5987 0.2928 0.3761 0.527 Uiso 0.50 1 calc PR
O22 O 0.6761(11) 0.3701(15) 0.1641(15) 0.41(2) Uiso 1 1 d D

loop_
_atom_site_aniso_label
_atom_site_aniso_U_11
_atom_site_aniso_U_22
_atom_site_aniso_U_33
_atom_site_aniso_U_23
_atom_site_aniso_U_13
_atom_site_aniso_U_12
Tb1 0.0235(2) 0.0712(3) 0.0237(2) -0.00390(19) 0.01633(18) -0.00617(19)
Tb2 0.0243(2) 0.0749(3) 0.0334(2) 0.0010(2) 0.0199(2) -0.0077(2)
Tb3 0.0229(2) 0.0610(3) 0.0253(2) -0.00095(18) 0.01522(18) 0.00126(18)
Tb4 0.0206(2) 0.0543(3) 0.0279(2) -0.00669(18) 0.01622(17) -0.00172(17)
Cl1 0.103(7) 0.085(6) 0.085(6) -0.016(5) 0.066(6) -0.019(6)
Cl1A 0.114(9) 0.101(8) 0.139(11) -0.028(7) 0.077(9) -0.014(8)
Cl2 0.197(7) 0.140(5) 0.167(6) 0.053(5) 0.117(6) 0.046(5)
C1 0.060(6) 0.054(6) 0.060(6) 0.012(5) 0.051(6) 0.016(5)
C2 0.031(5) 0.049(5) 0.040(5) 0.002(4) 0.027(4) 0.004(4)
C3 0.026(4) 0.051(5) 0.032(4) 0.001(4) 0.022(4) 0.005(4)
C4 0.030(5) 0.063(6) 0.044(5) 0.011(5) 0.027(4) 0.007(4)
C5 0.040(5) 0.053(6) 0.047(6) 0.013(5) 0.030(5) 0.013(4)
C6 0.039(5) 0.055(6) 0.049(5) 0.005(4) 0.035(5) 0.010(4)
C7 0.030(4) 0.050(5) 0.039(5) -0.001(4) 0.025(4) 0.003(4)
C8 0.036(5) 0.059(6) 0.057(6) 0.025(5) 0.034(5) 0.011(4)
C9 0.043(6) 0.156(13) 0.023(5) 0.001(6) 0.018(5) -0.045(7)
C10 0.035(5) 0.046(5) 0.051(6) 0.005(4) 0.030(5) 0.007(4)
C11 0.026(4) 0.045(5) 0.039(5) -0.013(4) 0.019(4) -0.003(4)
C12 0.037(5) 0.048(5) 0.057(6) -0.012(5) 0.035(5) -0.002(4)
C13 0.034(5) 0.059(6) 0.062(7) -0.006(5) 0.033(5) 0.001(5)
C14 0.052(6) 0.065(7) 0.070(7) -0.012(6) 0.049(6) -0.001(5)
C15 0.063(7) 0.063(7) 0.066(7) -0.011(6) 0.053(7) -0.012(6)
C16 0.039(5) 0.057(6) 0.044(5) 0.004(5) 0.030(5) -0.002(4)
C17 0.036(5) 0.065(6) 0.045(5) 0.006(5) 0.032(5) 0.003(5)
C18 0.033(5) 0.054(6) 0.054(6) 0.003(5) 0.033(5) 0.004(4)
C19 0.050(6) 0.052(6) 0.061(7) -0.008(5) 0.041(6) -0.010(5)
C20 0.032(5) 0.051(5) 0.039(5) -0.001(4) 0.023(4) -0.002(4)
C21 0.030(5) 0.055(6) 0.037(5) -0.003(4) 0.023(4) -0.001(4)
C22 0.028(5) 0.052(6) 0.041(5) -0.008(4) 0.019(4) -0.001(4)
C23 0.042(6) 0.099(9) 0.035(5) -0.007(6) 0.020(5) 0.025(6)
C24 0.041(5) 0.056(6) 0.058(6) -0.002(5) 0.035(5) -0.006(5)
C25 0.050(6) 0.063(7) 0.072(7) 0.025(6) 0.050(6) 0.012(5)
C26 0.043(6) 0.064(7) 0.071(7) 0.023(6) 0.043(6) 0.013(5)
C27 0.057(7) 0.077(8) 0.077(8) 0.012(7) 0.055(7) 0.001(6)
C28 0.031(5) 0.079(8) 0.043(6) 0.015(5) 0.013(5) -0.013(5)
C29 0.035(5) 0.062(6) 0.035(5) -0.003(4) 0.023(4) -0.012(4)
C30 0.027(4) 0.056(6) 0.029(4) -0.005(4) 0.016(4) -0.006(4)
C31 0.032(5) 0.054(6) 0.037(5) -0.011(4) 0.022(4) -0.012(4)
C32 0.029(5) 0.052(6) 0.039(5) -0.005(4) 0.017(4) -0.008(4)
C33 0.036(5) 0.064(6) 0.035(5) -0.004(5) 0.021(4) -0.011(5)
C34 0.029(5) 0.064(6) 0.035(5) -0.002(4) 0.022(4) -0.011(4)
C35 0.035(5) 0.062(6) 0.031(5) -0.001(4) 0.019(4) -0.006(4)
C36 0.038(5) 0.065(6) 0.031(5) -0.004(4) 0.022(4) 0.004(5)
C37 0.048(6) 0.056(6) 0.035(5) -0.001(4) 0.026(5) 0.006(5)
C38 0.068(8) 0.066(7) 0.052(7) -0.006(6) 0.037(7) 0.000(6)
C39 0.048(6) 0.072(8) 0.044(6) 0.002(5) 0.027(5) 0.011(5)
C40 0.030(5) 0.057(6) 0.039(5) -0.009(4) 0.020(4) -0.010(4)
C41 0.040(5) 0.072(7) 0.044(5) -0.023(5) 0.033(5) -0.022(5)
C42 0.031(5) 0.081(8) 0.045(6) -0.017(5) 0.029(5) -0.015(5)
C43 0.026(5) 0.076(8) 0.064(7) -0.023(6) 0.026(5) -0.010(5)
C44 0.035(6) 0.081(8) 0.075(8) -0.017(7) 0.034(6) -0.010(6)
C45 0.036(5) 0.052(6) 0.042(5) -0.008(5) 0.020(5) 0.003(4)
C46 0.019(4) 0.049(5) 0.032(5) -0.005(4) 0.010(4) 0.002(4)
C47 0.026(4) 0.052(6) 0.030(4) 0.000(4) 0.013(4) 0.003(4)
C48 0.029(5) 0.049(6) 0.037(5) -0.004(4) 0.013(4) 0.003(4)
C49 0.035(5) 0.055(6) 0.046(6) -0.010(5) 0.016(5) 0.007(5)
C50 0.027(5) 0.054(6) 0.042(5) -0.009(4) 0.016(4) 0.002(4)
C51 0.024(4) 0.051(6) 0.036(5) -0.007(4) 0.016(4) -0.004(4)
C52 0.029(5) 0.057(6) 0.044(6) -0.008(5) 0.014(5) 0.003(4)
C53 0.026(4) 0.064(6) 0.032(5) 0.007(4) 0.019(4) 0.007(4)
C54 0.027(5) 0.072(7) 0.037(5) 0.001(5) 0.019(4) 0.009(5)
C55 0.033(6) 0.066(8) 0.075(8) 0.005(6) 0.025(6) 0.006(5)
C56 0.027(5) 0.070(7) 0.045(6) 0.002(5) 0.017(5) 0.003(5)
C57 0.031(5) 0.058(6) 0.045(6) -0.012(5) 0.016(5) -0.005(5)
C58 0.032(5) 0.054(6) 0.034(5) -0.009(4) 0.020(4) -0.010(4)
C59 0.035(5) 0.057(6) 0.032(5) -0.005(4) 0.020(4) -0.011(4)
C60 0.026(5) 0.119(11) 0.023(5) -0.001(6) 0.007(4) 0.016(6)
C62 0.048(6) 0.076(8) 0.067(7) 0.000(6) 0.045(6) 0.012(6)
C63 0.067(7) 0.055(6) 0.086(9) -0.008(6) 0.064(7) 0.002(6)
C64 0.071(8) 0.067(8) 0.081(9) -0.003(7) 0.062(8) -0.009(6)
C65 0.080(9) 0.077(9) 0.089(9) 0.003(7) 0.070(9) -0.013(7)
C66 0.069(8) 0.071(8) 0.092(9) 0.020(7) 0.067(8) 0.007(6)
C67 0.059(8) 0.165(17) 0.043(7) -0.035(9) 0.028(6) 0.015(9)
C70 0.061(8) 0.074(8) 0.041(6) 0.003(6) 0.025(6) -0.008(6)
C71 0.051(7) 0.077(8) 0.043(6) 0.007(6) 0.022(6) 0.014(6)
C72 0.038(6) 0.064(7) 0.073(8) -0.013(6) 0.029(6) -0.011(5)
C73 0.033(6) 0.081(9) 0.113(11) -0.014(8) 0.046(7) -0.009(6)
C74 0.046(7) 0.069(8) 0.078(9) 0.009(7) 0.028(7) 0.008(6)
C75 0.036(6) 0.074(8) 0.073(8) 0.001(7) 0.028(6) 0.008(5)
C76 0.056(8) 0.121(12) 0.041(6) -0.016(7) 0.023(6) 0.017(8)
C77 0.032(5) 0.066(7) 0.036(5) -0.007(5) 0.015(4) -0.011(5)
C78 0.037(5) 0.061(6) 0.043(5) -0.008(5) 0.024(5) -0.004(5)
C84 0.18(3) 0.22(3) 0.24(3) 0.08(3) 0.15(3) 0.02(2)
C89 0.15(2) 0.30(4) 0.094(14) 0.020(19) 0.096(16) 0.05(2)
C90 0.22(3) 0.25(3) 0.34(4) -0.25(3) 0.24(3) -0.16(3)
C91 0.23(3) 0.37(5) 0.38(5) -0.29(5) 0.24(4) -0.16(3)
C93 0.30(4) 0.25(3) 0.107(16) 0.059(18) 0.16(2) 0.16(3)
C94 0.048(12) 0.062(16) 0.039(14) -0.011(12) 0.030(11) -0.024(12)
C95 0.10(3) 0.17(4) 0.08(3) 0.07(2) 0.08(2) 0.06(3)
C96 0.085(11) 0.139(15) 0.073(10) 0.031(10) 0.056(9) 0.013(10)
C97 0.076(18) 0.11(2) 0.053(14) 0.034(14) 0.047(14) 0.004(15)
C98 0.065(15) 0.091(18) 0.048(13) 0.005(12) 0.046(13) 0.002(13)
C94A 0.08(2) 0.09(2) 0.056(19) -0.023(18) 0.053(18) -0.05(2)
C95A 0.061(19) 0.24(5) 0.018(13) -0.010(18) 0.025(13) -0.07(3)
C97A 0.14(3) 0.13(3) 0.11(3) 0.09(3) 0.09(3) 0.03(3)
C98A 0.15(3) 0.11(3) 0.08(2) 0.000(18) 0.09(2) -0.04(2)
C101 0.16(2) 0.19(3) 0.112(19) 0.053(18) -0.057(16) -0.01(2)
C104 0.095(14) 0.23(3) 0.081(13) -0.031(15) 0.030(12) -0.051(16)
C105 0.14(2) 0.37(5) 0.48(6) -0.31(5) 0.21(3) -0.12(3)
N1 0.027(4) 0.067(5) 0.031(4) 0.013(4) 0.016(3) -0.002(4)
N2 0.035(4) 0.093(7) 0.044(5) 0.030(5) 0.022(4) 0.000(5)
N3 0.029(4) 0.050(5) 0.042(4) -0.002(4) 0.025(4) 0.005(3)
N4 0.039(4) 0.046(4) 0.056(5) -0.001(4) 0.035(4) 0.008(4)
N5 0.035(4) 0.054(5) 0.032(4) -0.011(3) 0.020(3) 0.000(4)
N6 0.042(5) 0.066(6) 0.037(4) -0.013(4) 0.023(4) 0.004(4)
N7 0.048(5) 0.057(5) 0.070(6) 0.007(4) 0.049(5) -0.002(4)
N8 0.060(6) 0.057(5) 0.082(7) 0.007(5) 0.058(6) -0.004(4)
N9 0.034(4) 0.060(5) 0.027(4) -0.001(3) 0.018(3) -0.004(4)
N10 0.037(4) 0.059(5) 0.029(4) 0.000(4) 0.015(4) -0.003(4)
N11 0.025(4) 0.062(5) 0.038(4) -0.017(4) 0.021(3) -0.013(3)
N12 0.027(4) 0.064(5) 0.046(5) -0.021(4) 0.022(4) -0.018(4)
N13 0.025(4) 0.052(5) 0.042(4) 0.003(4) 0.020(4) 0.010(3)
N14 0.030(4) 0.055(5) 0.047(5) -0.007(4) 0.020(4) 0.006(4)
N15 0.033(4) 0.050(5) 0.033(4) -0.009(3) 0.017(4) -0.004(3)
N16 0.028(4) 0.048(5) 0.034(4) -0.011(3) 0.013(3) -0.007(3)
N17 0.061(6) 0.055(5) 0.094(8) 0.007(5) 0.062(6) 0.013(5)
N18 0.034(5) 0.090(8) 0.066(7) 0.002(6) 0.026(5) 0.008(5)
N19 0.066(7) 0.071(6) 0.037(5) 0.000(4) 0.027(5) -0.002(5)
N20 0.041(5) 0.081(7) 0.028(4) -0.008(4) 0.011(4) 0.000(5)
N21 0.028(5) 0.075(7) 0.083(7) -0.020(6) 0.031(5) -0.012(4)
N22 0.076(7) 0.056(6) 0.107(9) -0.003(6) 0.076(7) -0.002(5)
N23 0.074(12) 0.44(5) 0.27(3) 0.29(3) -0.061(14) -0.095(19)
N28 0.107(13) 0.46(4) 0.052(9) -0.091(16) 0.032(9) -0.001(19)
N29 0.094(15) 0.121(18) 0.087(14) 0.029(13) 0.070(14) 0.000(13)
N29A 0.09(2) 0.076(17) 0.057(15) -0.010(13) 0.057(16) -0.021(15)
N30 0.086(11) 0.152(16) 0.22(2) -0.106(16) 0.070(14) -0.028(11)
O1 0.041(4) 0.058(4) 0.041(4) 0.005(3) 0.033(3) 0.007(3)
O2 0.051(4) 0.115(7) 0.038(4) -0.008(4) 0.034(4) -0.020(4)
O3 0.050(4) 0.054(4) 0.050(4) 0.008(3) 0.044(4) 0.014(3)
O4 0.041(4) 0.055(4) 0.048(4) -0.009(3) 0.033(3) 0.002(3)
O5 0.044(4) 0.062(4) 0.044(4) -0.014(3) 0.036(3) -0.015(3)
O6 0.047(4) 0.089(6) 0.035(4) 0.005(4) 0.030(3) 0.015(4)
O7 0.064(5) 0.062(5) 0.075(5) 0.000(4) 0.061(5) -0.006(4)
O8 0.039(4) 0.083(5) 0.046(4) 0.005(4) 0.027(3) -0.012(4)
O9 0.029(3) 0.077(5) 0.021(3) 0.006(3) 0.007(3) -0.015(3)
O10 0.036(3) 0.062(4) 0.039(4) -0.002(3) 0.025(3) 0.000(3)
O11 0.027(3) 0.062(4) 0.046(4) 0.001(3) 0.020(3) -0.010(3)
O12 0.034(4) 0.093(6) 0.042(4) -0.006(4) 0.026(3) -0.020(4)
O13 0.017(3) 0.056(4) 0.038(3) -0.011(3) 0.010(3) -0.003(3)
O14 0.027(3) 0.060(4) 0.031(3) -0.007(3) 0.015(3) 0.006(3)
O15 0.021(3) 0.063(4) 0.033(3) -0.007(3) 0.005(3) 0.006(3)
O16 0.023(3) 0.065(4) 0.034(3) -0.005(3) 0.015(3) -0.005(3)
O17 0.23(2) 0.30(3) 0.174(18) -0.049(18) 0.124(18) -0.14(2)
O18 0.192(19) 0.148(16) 0.27(3) -0.098(16) 0.071(19) 0.045(14)
O1W 0.017(3) 0.061(4) 0.025(3) -0.003(3) 0.007(2) 0.001(3)
O2W 0.075(6) 0.132(8) 0.058(5) -0.011(5) 0.055(5) 0.001(6)
O3W 0.036(5) 0.143(10) 0.079(6) 0.056(7) 0.017(5) -0.006(5)
O4W 0.092(7) 0.116(7) 0.079(6) -0.051(6) 0.075(6) -0.066(6)
O5W 0.024(3) 0.055(4) 0.037(3) 0.001(3) 0.015(3) 0.001(3)
O6W 0.056(5) 0.102(7) 0.050(4) 0.001(4) 0.039(4) -0.005(4)
O7W 0.061(5) 0.058(4) 0.063(5) 0.009(4) 0.052(4) 0.016(4)
O8W 0.038(4) 0.069(5) 0.046(4) -0.027(4) 0.021(3) -0.013(3)
O9W 0.55(4) 0.179(16) 0.75(5) -0.27(3) 0.62(5) -0.23(2)
O10W 0.081(8) 0.150(12) 0.117(10) 0.077(9) 0.010(7) -0.036(8)
O11W 0.113(10) 0.109(9) 0.078(8) 0.020(7) 0.011(7) -0.059(8)
O12W 0.098(10) 0.118(12) 0.194(17) 0.014(11) 0.040(11) 0.000(9)
O13W 0.107(7) 0.058(5) 0.070(6) 0.028(4) 0.065(6) 0.048(5)
O14W 0.098(15) 0.067(12) 0.106(16) 0.022(11) 0.064(14) -0.017(11)
O15W 0.17(3) 0.12(3) 0.37(6) 0.07(3) 0.17(4) 0.05(2)
C109 0.10(3) 0.37(9) 0.06(2) -0.04(4) 0.05(2) -0.06(4)
C107 0.23(6) 0.21(6) 0.13(4) 0.09(4) 0.12(4) -0.04(5)
O24 0.12(3) 0.09(2) 0.45(7) -0.07(3) 0.15(4) 0.002(19)
N32 0.24(5) 0.08(2) 0.15(3) 0.02(2) 0.16(4) -0.02(2)
N33 0.12(2) 0.15(3) 0.11(2) -0.04(2) 0.09(2) -0.04(2)

loop_
_atom_type_symbol
_atom_type_description
_atom_type_scat_dispersion_real
_atom_type_scat_dispersion_imag
_atom_type_scat_source
C C 0.0033 0.0016 'International Tables Vol C Tables 4.2.6.8 and 6.1.1.4'
H H 0.0000 0.0000 'International Tables Vol C Tables 4.2.6.8 and 6.1.1.4'
N N 0.0061 0.0033 'International Tables Vol C Tables 4.2.6.8 and 6.1.1.4'
O O 0.0106 0.0060 'International Tables Vol C Tables 4.2.6.8 and 6.1.1.4'
Tb Tb -0.1723 4.1537 'International Tables Vol C Tables 4.2.6.8 and 6.1.1.4'
Cl Cl 0.1484 0.1585 'International Tables Vol C Tables 4.2.6.8 and 6.1.1.4'

loop_
_geom_angle_atom_site_label_1
_geom_angle_atom_site_label_2
_geom_angle_atom_site_label_3
_geom_angle
O1 Tb1 O9 104.5(3)
O1 Tb1 O2 133.3(3)
O9 Tb1 O2 78.7(3)
O1 Tb1 O2W 150.9(3)
O9 Tb1 O2W 92.8(3)
O2 Tb1 O2W 72.5(3)
O1 Tb1 O10 77.1(2)
O9 Tb1 O10 133.3(3)
O2 Tb1 O10 134.2(3)
O2W Tb1 O10 74.0(3)
O1 Tb1 O1W 84.6(2)
O9 Tb1 O1W 150.1(2)
O2 Tb1 O1W 74.6(2)
O2W Tb1 O1W 92.0(3)
O10 Tb1 O1W 76.3(2)
O1 Tb1 N9 78.7(2)
O9 Tb1 N9 69.7(2)
O2 Tb1 N9 140.6(2)
O2W Tb1 N9 85.8(3)
O10 Tb1 N9 64.8(2)
O1W Tb1 N9 140.2(2)
O1 Tb1 N1 70.8(2)
O9 Tb1 N1 75.6(3)
O2 Tb1 N1 65.0(3)
O2W Tb1 N1 137.3(3)
O10 Tb1 N1 142.0(2)
O1W Tb1 N1 80.9(2)
N9 Tb1 N1 125.4(3)
O11 Tb2 O7 106.7(3)
O11 Tb2 O12 132.4(3)
O7 Tb2 O12 77.1(3)
O11 Tb2 O3W 150.9(3)
O7 Tb2 O3W 90.2(3)
O12 Tb2 O3W 73.7(3)
O11 Tb2 O4W 86.3(3)
O7 Tb2 O4W 152.5(3)
O12 Tb2 O4W 76.3(2)
O3W Tb2 O4W 89.1(4)
O11 Tb2 O8 76.6(2)
O7 Tb2 O8 132.9(3)
O12 Tb2 O8 135.7(2)
O3W Tb2 O8 74.6(3)
O4W Tb2 O8 73.0(3)
O11 Tb2 N11 71.0(2)
O7 Tb2 N11 75.5(3)
O12 Tb2 N11 64.1(3)
O3W Tb2 N11 137.5(3)
O4W Tb2 N11 86.5(3)
O8 Tb2 N11 142.5(2)
O11 Tb2 N7 79.7(3)
O7 Tb2 N7 70.6(3)
O12 Tb2 N7 140.6(3)
O3W Tb2 N7 84.1(4)
O4W Tb2 N7 136.6(3)
O8 Tb2 N7 63.8(3)
N11 Tb2 N7 125.7(3)
O15 Tb3 O5 104.7(3)
O15 Tb3 O6W 93.2(3)
O5 Tb3 O6W 150.1(3)
O15 Tb3 O5W 149.3(2)
O5 Tb3 O5W 86.8(2)
O6W Tb3 O5W 89.8(3)
O15 Tb3 O6 76.7(2)
O5 Tb3 O6 133.3(3)
O6W Tb3 O6 73.7(3)
O5W Tb3 O6 75.0(2)
O15 Tb3 O16 133.5(2)
O5 Tb3 O16 76.4(2)
O6W Tb3 O16 73.8(3)
O5W Tb3 O16 76.5(2)
O6 Tb3 O16 136.3(2)
O15 Tb3 N5 75.1(3)
O5 Tb3 N5 70.8(2)
O6W Tb3 N5 138.1(3)
O5W Tb3 N5 82.3(2)
O6 Tb3 N5 64.5(3)
O16 Tb3 N5 141.7(2)
O15 Tb3 N15 70.8(2)
O5 Tb3 N15 77.5(3)
O6W Tb3 N15 86.3(3)
O5W Tb3 N15 139.9(2)
O6 Tb3 N15 140.6(2)
O16 Tb3 N15 64.0(2)
N5 Tb3 N15 124.8(3)
O3 Tb4 O13 106.0(3)
O3 Tb4 O7W 149.5(2)
O13 Tb4 O7W 87.5(3)
O3 Tb4 O4 133.5(2)
O13 Tb4 O4 77.7(2)
O7W Tb4 O4 75.5(2)
O3 Tb4 O8W 89.9(3)
O13 Tb4 O8W 152.5(2)
O7W Tb4 O8W 89.8(3)
O4 Tb4 O8W 75.1(2)
O3 Tb4 O14 76.8(2)
O13 Tb4 O14 131.9(2)
O7W Tb4 O14 74.0(2)
O4 Tb4 O14 135.3(2)
O8W Tb4 O14 72.9(2)
O3 Tb4 N3 70.7(2)
O13 Tb4 N3 80.5(3)
O7W Tb4 N3 139.5(2)
O4 Tb4 N3 64.2(2)
O8W Tb4 N3 83.9(3)
O14 Tb4 N3 139.9(2)
O3 Tb4 N13 75.6(3)
O13 Tb4 N13 70.4(2)
O7W Tb4 N13 83.9(3)
O4 Tb4 N13 142.5(2)
O8W Tb4 N13 136.5(2)
O14 Tb4 N13 63.9(2)
N3 Tb4 N13 126.6(3)
C2 C1 H1A 109.5
C2 C1 H1B 109.5
H1A C1 H1B 109.5
C2 C1 H1C 109.5
H1A C1 H1C 109.5
H1B C1 H1C 109.5
C3 C2 C7 121.6(9)
C3 C2 C1 120.2(8)
C7 C2 C1 118.2(8)
O1 C3 C2 120.5(8)
O1 C3 C4 120.8(8)
C2 C3 C4 118.7(8)
C5 C4 C8 118.3(9)
C5 C4 C3 118.8(8)
C8 C4 C3 122.9(9)
C4 C5 C6 122.8(9)
C4 C5 H5A 118.6
C6 C5 H5A 118.6
C5 C6 C7 118.6(8)
C5 C6 C10 117.4(9)
C7 C6 C10 124.0(9)
O3 C7 C2 119.2(8)
O3 C7 C6 121.3(8)
C2 C7 C6 119.4(8)
N1 C8 C4 126.3(9)
N1 C8 H8A 116.9
C4 C8 H8A 116.9
O2 C9 N2 123.9(10)
O2 C9 C94 108.1(15)
N2 C9 C94 127.7(16)
O2 C9 C94A 135.8(15)
N2 C9 C94A 99.8(16)
C94 C9 C94A 30.6(12)
N3 C10 C6 123.9(9)
N3 C10 H10A 118.1
C6 C10 H10A 118.1
O4 C11 N4 124.5(8)
O4 C11 C12 119.8(9)
N4 C11 C12 115.8(9)
C13 C12 C14 118.6(9)
C13 C12 C11 122.7(9)
C14 C12 C11 118.7(9)
C62 C13 C12 119.6(11)
C62 C13 H13A 120.2
C12 C13 H13A 120.2
C63 C14 C12 116.7(11)
C63 C14 H14 121.7
C12 C14 H14 121.7
C16 C15 H15A 109.5
C16 C15 H15B 109.5
H15A C15 H15B 109.5
C16 C15 H15C 109.5
H15A C15 H15C 109.5
H15B C15 H15C 109.5
C17 C16 C21 120.5(10)
C17 C16 C15 118.3(9)
C21 C16 C15 121.1(9)
O7 C17 C16 119.2(10)
O7 C17 C18 121.3(8)
C16 C17 C18 119.5(9)
C19 C18 C24 119.1(10)
C19 C18 C17 118.6(9)
C24 C18 C17 122.3(9)
C20 C19 C18 123.1(10)
C20 C19 H19A 118.5
C18 C19 H19A 118.5
C19 C20 C21 119.4(9)
C19 C20 C22 117.8(9)
C21 C20 C22 122.8(9)
O5 C21 C16 119.7(9)
O5 C21 C20 121.5(8)
C16 C21 C20 118.8(9)
N5 C22 C20 125.5(9)
N5 C22 H22A 117.2
C20 C22 H22A 117.2
O6 C23 N6 123.5(10)
O6 C23 C67 122.2(12)
N6 C23 C67 114.3(12)
N7 C24 C18 127.2(10)
N7 C24 H24A 116.4
C18 C24 H24A 116.4
O8 C25 N8 123.4(9)
O8 C25 C26 122.1(10)
N8 C25 C26 114.5(11)
C66 C26 C27 118.1(11)
C66 C26 C25 119.7(12)
C27 C26 C25 122.1(10)
C26 C27 C64 119.2(12)
C26 C27 H27A 120.4
C64 C27 H27A 120.4
C29 C28 H28A 109.5
C29 C28 H28B 109.5
H28A C28 H28B 109.5
C29 C28 H28C 109.5
H28A C28 H28C 109.5
H28B C28 H28C 109.5
C34 C29 C30 120.9(9)
C34 C29 C28 119.1(9)
C30 C29 C28 119.9(9)
O11 C30 C29 121.0(9)
O11 C30 C31 120.0(8)
C29 C30 C31 118.9(9)
C32 C31 C30 119.1(8)
C32 C31 C40 116.5(9)
C30 C31 C40 124.3(9)
C33 C32 C31 122.5(10)
C33 C32 H32A 118.8
C31 C32 H32A 118.8
C32 C33 C35 118.9(10)
C32 C33 C34 118.4(9)
C35 C33 C34 122.7(9)
O9 C34 C29 119.4(9)
O9 C34 C33 120.5(9)
C29 C34 C33 120.0(8)
N9 C35 C33 126.7(10)
N9 C35 H35A 116.7
C33 C35 H35A 116.7
O10 C36 N10 122.0(9)
O10 C36 C37 121.1(9)
N10 C36 C37 116.9(9)
C39 C37 C38 120.3(11)
C39 C37 C36 118.3(10)
C38 C37 C36 121.2(10)
C70 C38 C37 116.4(12)
C70 C38 H38A 121.8
C37 C38 H38A 121.8
C37 C39 C71 117.2(12)
C37 C39 H39A 121.4
C71 C39 H39A 121.4
N11 C40 C31 125.1(10)
N11 C40 H40A 117.5
C31 C40 H40A 117.5
O12 C41 N12 124.0(9)
O12 C41 C42 118.3(10)
N12 C41 C42 117.7(10)
C44 C42 C43 117.3(10)
C44 C42 C41 120.6(11)
C43 C42 C41 122.1(10)
C72 C43 C42 118.9(10)
C72 C43 H43A 120.6
C42 C43 H43A 120.6
C42 C44 C73 118.8(13)
C42 C44 H44A 120.6
C73 C44 H44A 120.6
C46 C45 H45A 109.5
C46 C45 H45B 109.5
H45A C45 H45B 109.5
C46 C45 H45C 109.5
H45A C45 H45C 109.5
H45B C45 H45C 109.5
C47 C46 C51 121.7(9)
C47 C46 C45 118.7(8)
C51 C46 C45 119.5(8)
O15 C47 C46 119.9(9)
O15 C47 C48 120.0(8)
C46 C47 C48 120.0(8)
C49 C48 C57 118.0(9)
C49 C48 C47 117.5(9)
C57 C48 C47 124.5(9)
C50 C49 C48 122.7(10)
C50 C49 H49A 118.6
C48 C49 H49A 118.6
C49 C50 C52 116.9(9)
C49 C50 C51 119.6(9)
C52 C50 C51 123.5(9)
O13 C51 C46 120.6(9)
O13 C51 C50 121.1(8)
C46 C51 C50 118.3(8)
N13 C52 C50 125.1(10)
N13 C52 H52A 117.4
C50 C52 H52A 117.4
O14 C53 N14 123.0(8)
O14 C53 C54 119.2(8)
N14 C53 C54 117.8(9)
C56 C54 C55 118.5(10)
C56 C54 C53 118.5(10)
C55 C54 C53 123.0(9)
C54 C55 C74 117.4(11)
C54 C55 H55A 121.3
C74 C55 H55A 121.3
C75 C56 C54 119.2(12)
C75 C56 H56A 120.4
C54 C56 H56A 120.4
N15 C57 C48 125.3(10)
N15 C57 H57A 117.4
C48 C57 H57A 117.4
O16 C58 N16 121.5(8)
O16 C58 C59 120.1(8)
N16 C58 C59 118.4(9)
C78 C59 C60 115.8(9)
C78 C59 C58 119.2(9)
C60 C59 C58 124.7(9)
C76 C60 C59 119.0(10)
C76 C60 H60A 120.5
C59 C60 H60A 120.5
N17 C62 C13 122.6(11)
N17 C62 H62A 118.7
C13 C62 H62A 118.7
N17 C63 C14 124.0(11)
N17 C63 H63A 118.0
C14 C63 H63A 118.0
N22 C64 C27 123.9(13)
N22 C64 H64A 118.0
C27 C64 H64A 118.0
N22 C65 C66 122.9(13)
N22 C65 H65A 118.6
C66 C65 H65A 118.6
C26 C66 C65 119.0(14)
C26 C66 H66A 120.5
C65 C66 H66A 120.5
C93 C67 C90 118.9(10)
C93 C67 C23 117.5(14)
C90 C67 C23 123.6(13)
N19 C70 C38 125.0(13)
N19 C70 H70A 117.5
C38 C70 H70A 117.5
N19 C71 C39 124.5(12)
N19 C71 H71A 117.8
C39 C71 H71A 117.8
N21 C72 C43 123.7(12)
N21 C72 H72A 118.1
C43 C72 H72A 118.1
N21 C73 C44 124.6(11)
N21 C73 H73A 117.7
C44 C73 H73A 117.7
N18 C74 C55 124.9(13)
N18 C74 H74A 117.5
C55 C74 H74A 117.5
N18 C75 C56 124.1(12)
N18 C75 H75A 117.9
C56 C75 H75A 117.9
N20 C76 C60 124.6(12)
N20 C76 H76A 117.7
C60 C76 H76A 117.7
N20 C77 C78 124.9(10)
N20 C77 H77A 117.6
C78 C77 H77A 117.6
C77 C78 C59 118.3(10)
C77 C78 H78A 120.9
C59 C78 H78A 120.9
N23 C83 H83A 109.5
N23 C83 H83B 109.5
H83A C83 H83B 109.5
N23 C83 H83C 109.5
H83A C83 H83C 109.5
H83B C83 H83C 109.5
N23 C84 H84A 109.5
N23 C84 H84B 109.5
H84A C84 H84B 109.5
N23 C84 H84C 109.5
H84A C84 H84C 109.5
H84B C84 H84C 109.5
O17 C85 N23 119.8(17)
O17 C85 H85A 120.1
N23 C85 H85A 120.1
O22 C87 N27 120(3)
O22 C87 H87A 119.9
N27 C87 H87A 119.9
N27 C89 H89A 109.5
N27 C89 H89B 109.5
H89A C89 H89B 109.5
N27 C89 H89C 109.5
H89A C89 H89C 109.5
H89B C89 H89C 109.5
C91 C90 C67 120.0(12)
C91 C90 H90A 120.0
C67 C90 H90A 120.0
N28 C91 C90 118.9(13)
N28 C91 H91A 120.5
C90 C91 H91A 120.5
N28 C92 C93 118.4(15)
N28 C92 H92A 120.8
C93 C92 H92A 120.8
C67 C93 C92 120.4(13)
C67 C93 H93A 119.8
C92 C93 H93A 119.8
C94A C94 C95A 94(5)
C94A C94 C98 132(4)
C95A C94 C98 80(3)
C94A C94 C95 50(3)
C95A C94 C95 47(3)
C98 C94 C95 121(2)
C94A C94 C9 85(3)
C95A C94 C9 151(3)
C98 C94 C9 121(2)
C95 C94 C9 118(2)
C95A C95 C94A 84(4)
C95A C95 C94 49(2)
C94A C95 C94 37(2)
C95A C95 C96 67(3)
C94A C95 C96 126(3)
C94 C95 C96 109(3)
C95A C95 C98A 123(4)
C94A C95 C98A 54(4)
C94 C95 C98A 89(3)
C96 C95 C98A 106(3)
N29 C96 N29A 94(2)
N29 C96 C95A 95(2)
N29A C96 C95A 132(2)
N29 C96 C95 132(2)
N29A C96 C95 104(2)
C95A C96 C95 41(2)
N29 C97 C98 119(2)
N29 C97 C95A 67.5(18)
C98 C97 C95A 53.1(17)
C94 C98 C97 120(2)
C94 C98 C95A 40.9(15)
C97 C98 C95A 81.9(19)
C94 C94A C95 93(4)
C94 C94A C98A 157(4)
C95 C94A C98A 87(4)
C94 C94A C95A 49(3)
C95 C94A C95A 47(3)
C98A C94A C95A 121(4)
C94 C94A C9 64(3)
C95 C94A C9 129(3)
C98A C94A C9 132(2)
C95A C94A C9 108(3)
C95 C95A C94 84(4)
C95 C95A C94A 50(3)
C94 C95A C94A 37(2)
C95 C95A C96 72(4)
C94 C95A C96 141(5)
C94A C95A C96 108(4)
C95 C95A C98 134(4)
C94 C95A C98 59(3)
C94A C95A C98 86(3)
C96 C95A C98 118(2)
C95 C95A N29 106(4)
C94 C95A N29 134(2)
C94A C95A N29 122(3)
C96 C95A N29 36.2(10)
C98 C95A N29 85.1(16)
C95 C95A C97 136(4)
C94 C95A C97 102(3)
C94A C95A C97 116(2)
C96 C95A C97 76.6(15)
C98 C95A C97 45.1(14)
N29 C95A C97 41.0(10)
N29A C97A C98A 124(4)
C94A C98A C97A 119(3)
C94A C98A C95 39.4(19)
C97A C98A C95 87(3)
O18 C99 N30 117.0(17)
O18 C99 H99A 121.5
N30 C99 H99A 121.5
N30 C100 H10B 109.5
N30 C100 H10C 109.5
H10B C100 H10C 109.5
N30 C100 H10D 109.5
H10B C100 H10D 109.5
H10C C100 H10D 109.5
N30 C101 H10E 109.5
N30 C101 H10F 109.5
H10E C101 H10F 109.5
N30 C101 H10G 109.5
H10E C101 H10G 109.5
H10F C101 H10G 109.5
N31 C104 H10H 109.5
N31 C104 H10I 109.5
H10H C104 H10I 109.5
N31 C104 H10J 109.5
H10H C104 H10J 109.5
H10I C104 H10J 109.5
N31 C105 H10K 109.5
N31 C105 H10L 109.5
H10K C105 H10L 109.5
N31 C105 H10M 109.5
H10K C105 H10M 109.5
H10L C105 H10M 109.5
C8 N1 N2 115.4(9)
C8 N1 Tb1 130.7(7)
N2 N1 Tb1 112.6(7)
C9 N2 N1 115.1(10)
C9 N2 H2 122.4
N1 N2 H2 122.4
C10 N3 N4 113.3(8)
C10 N3 Tb4 133.0(6)
N4 N3 Tb4 113.5(6)
C11 N4 N3 115.3(8)
C11 N4 H4 122.3
N3 N4 H4 122.3
C22 N5 N6 113.2(9)
C22 N5 Tb3 131.7(7)
N6 N5 Tb3 114.2(6)
C23 N6 N5 116.0(10)
C23 N6 H6 122.0
N5 N6 H6 122.0
C24 N7 N8 114.6(9)
C24 N7 Tb2 131.8(7)
N8 N7 Tb2 113.4(6)
C25 N8 N7 116.0(10)
C25 N8 H8 122.0
N7 N8 H8 122.0
C35 N9 N10 114.4(8)
C35 N9 Tb1 131.8(7)
N10 N9 Tb1 113.0(5)
C36 N10 N9 117.0(9)
C36 N10 H10 121.5
N9 N10 H10 121.5
C40 N11 N12 113.4(9)
C40 N11 Tb2 130.8(7)
N12 N11 Tb2 114.2(6)
C41 N12 N11 115.2(9)
C41 N12 H12 122.4
N11 N12 H12 122.4
C52 N13 N14 113.7(8)
C52 N13 Tb4 130.7(7)
N14 N13 Tb4 114.1(6)
C53 N14 N13 116.6(8)
C53 N14 H14A 121.7
N13 N14 H14A 121.7
C57 N15 N16 114.5(8)
C57 N15 Tb3 131.1(7)
N16 N15 Tb3 113.6(5)
C58 N16 N15 117.6(8)
C58 N16 H16 121.2
N15 N16 H16 121.2
C63 N17 C62 118.6(9)
C74 N18 C75 115.8(11)
C71 N19 C70 116.5(10)
C76 N20 C77 117.4(10)
C73 N21 C72 116.6(10)
C64 N22 C65 116.9(11)
C85 N23 C83 106(2)
C85 N23 C84 114(3)
C83 N23 C84 140(3)
C92 N28 C91 120.3(12)
C96 N29 C97 119(2)
C96 N29 N29A 45.2(16)
C97 N29 N29A 131(2)
C96 N29 C95A 49.0(19)
C97 N29 C95A 71.5(18)
N29A N29 C95A 84.4(19)
C96 N29A C97A 113(3)
C96 N29A N29 40.6(13)
C97A N29A N29 130(3)
C99 N30 C101 102.5(18)
C99 N30 C100 125(2)
C101 N30 C100 132(2)
C103 N31 C105 129(3)
C103 N31 C104 107.5(19)
C105 N31 C104 123(2)
C3 O1 Tb1 144.2(6)
C9 O2 Tb1 120.0(7)
C7 O3 Tb4 146.9(6)
C11 O4 Tb4 118.2(6)
C21 O5 Tb3 143.5(6)
C23 O6 Tb3 119.5(7)
C17 O7 Tb2 146.7(7)
C25 O8 Tb2 118.8(6)
C34 O9 Tb1 146.1(6)
C36 O10 Tb1 120.1(6)
C30 O11 Tb2 144.9(6)
C41 O12 Tb2 119.2(6)
C51 O13 Tb4 145.2(6)
C53 O14 Tb4 120.4(5)
C47 O15 Tb3 145.8(6)
C58 O16 Tb3 119.9(5)
O19 C103 N31 120(2)
O19 C103 H10N 119.8
N31 C103 H10N 119.8
C87 N27 C88 125(3)
C87 N27 C89 126(3)
C88 N27 C89 109(3)
N27 C88 H88A 109.5
N27 C88 H88B 109.5
H88A C88 H88B 109.5
N27 C88 H88C 109.5
H88A C88 H88C 109.5
H88B C88 H88C 109.5
N32 C109 H10O 109.5
N32 C109 H10P 109.5
H10O C109 H10P 109.5
N32 C109 H10Q 109.5
H10O C109 H10Q 109.5
H10P C109 H10Q 109.5
N32 C108 H10R 109.5
N32 C108 H10S 109.5
H10R C108 H10S 109.5
N32 C108 H10T 109.5
H10R C108 H10T 109.5
H10S C108 H10T 109.5
N32 C107 O23 125(2)
N32 C107 H10U 117.7
O23 C107 H10U 117.7
C107 N32 C108 115(2)
C107 N32 C109 125(3)
C108 N32 C109 119.4(12)
C115 N33 C116 109(4)
C115 N33 C117 119(5)
C116 N33 C117 132(5)
N33 C115 O24 121(2)
N33 C115 H11J 119.5
O24 C115 H11J 119.5
N33 C116 H11D 109.5
N33 C116 H11E 109.5
H11D C116 H11E 109.5
N33 C116 H11F 109.5
H11D C116 H11F 109.5
H11E C116 H11F 109.5
N33 C117 H11G 109.5
N33 C117 H11H 109.5
H11G C117 H11H 109.5
N33 C117 H11I 109.5
H11G C117 H11I 109.5
H11H C117 H11I 109.5

loop_
_geom_bond_atom_site_label_1
_geom_bond_atom_site_label_2
_geom_bond_distance
Tb1 O1 2.220(6)
Tb1 O9 2.224(6)
Tb1 O2 2.384(8)
Tb1 O2W 2.390(8)
Tb1 O10 2.422(7)
Tb1 O1W 2.428(6)
Tb1 N9 2.542(8)
Tb1 N1 2.551(9)
Tb2 O11 2.214(6)
Tb2 O7 2.224(7)
Tb2 O12 2.411(7)
Tb2 O3W 2.411(9)
Tb2 O4W 2.419(8)
Tb2 O8 2.473(7)
Tb2 N11 2.525(9)
Tb2 N7 2.543(9)
Tb3 O15 2.210(6)
Tb3 O5 2.226(6)
Tb3 O6W 2.406(8)
Tb3 O5W 2.418(6)
Tb3 O6 2.430(7)
Tb3 O16 2.444(7)
Tb3 N5 2.533(8)
Tb3 N15 2.555(8)
Tb4 O3 2.204(6)
Tb4 O13 2.222(6)
Tb4 O7W 2.402(7)
Tb4 O4 2.413(6)
Tb4 O8W 2.414(6)
Tb4 O14 2.441(6)
Tb4 N3 2.530(8)
Tb4 N13 2.550(8)
Cl1 Cl1A 0.876(13)
C1 C2 1.540(13)
C1 H1A 0.9600
C1 H1B 0.9600
C1 H1C 0.9600
C2 C3 1.402(12)
C2 C7 1.413(12)
C3 O1 1.298(10)
C3 C4 1.457(13)
C4 C5 1.390(13)
C4 C8 1.447(13)
C5 C6 1.402(13)
C5 H5A 0.9300
C6 C7 1.436(14)
C6 C10 1.441(12)
C7 O3 1.307(11)
C8 N1 1.272(13)
C8 H8A 0.9300
C9 O2 1.211(18)
C9 N2 1.378(18)
C9 C94 1.51(2)
C9 C94A 1.67(4)
C10 N3 1.316(12)
C10 H10A 0.9300
C11 O4 1.264(12)
C11 N4 1.299(12)
C11 C12 1.506(12)
C12 C13 1.382(15)
C12 C14 1.427(15)
C13 C62 1.373(14)
C13 H13A 0.9300
C14 C63 1.401(14)
C14 H14 0.9300
C15 C16 1.502(15)
C15 H15A 0.9600
C15 H15B 0.9600
C15 H15C 0.9600
C16 C17 1.405(13)
C16 C21 1.419(14)
C17 O7 1.314(12)
C17 C18 1.449(15)
C18 C19 1.382(14)
C18 C24 1.431(13)
C19 C20 1.377(13)
C19 H19A 0.9300
C20 C21 1.440(14)
C20 C22 1.457(13)
C21 O5 1.300(11)
C22 N5 1.284(12)
C22 H22A 0.9300
C23 O6 1.247(15)
C23 N6 1.340(16)
C23 C67 1.511(15)
C24 N7 1.289(13)
C24 H24A 0.9300
C25 O8 1.225(14)
C25 N8 1.347(14)
C25 C26 1.520(14)
C26 C66 1.353(16)
C26 C27 1.363(17)
C27 C64 1.372(15)
C27 H27A 0.9300
C28 C29 1.508(14)
C28 H28A 0.9600
C28 H28B 0.9600
C28 H28C 0.9600
C29 C34 1.399(14)
C29 C30 1.415(12)
C30 O11 1.315(11)
C30 C31 1.427(14)
C31 C32 1.399(14)
C31 C40 1.455(12)
C32 C33 1.392(13)
C32 H32A 0.9300
C33 C35 1.430(14)
C33 C34 1.432(14)
C34 O9 1.300(11)
C35 N9 1.278(12)
C35 H35A 0.9300
C36 O10 1.252(12)
C36 N10 1.352(12)
C36 C37 1.509(14)
C37 C39 1.365(15)
C37 C38 1.402(17)
C38 C70 1.393(17)
C38 H38A 0.9300
C39 C71 1.414(16)
C39 H39A 0.9300
C40 N11 1.291(12)
C40 H40A 0.9300
C41 O12 1.259(13)
C41 N12 1.311(13)
C41 C42 1.499(13)
C42 C44 1.385(15)
C42 C43 1.404(16)
C43 C72 1.404(14)
C43 H43A 0.9300
C44 C73 1.398(16)
C44 H44A 0.9300
C45 C46 1.511(13)
C45 H45A 0.9600
C45 H45B 0.9600
C45 H45C 0.9600
C46 C47 1.402(12)
C46 C51 1.421(12)
C47 O15 1.292(11)
C47 C48 1.465(14)
C48 C49 1.410(13)
C48 C57 1.416(13)
C49 C50 1.404(13)
C49 H49A 0.9300
C50 C52 1.439(13)
C50 C51 1.450(14)
C51 O13 1.288(11)
C52 N13 1.289(12)
C52 H52A 0.9300
C53 O14 1.250(12)
C53 N14 1.326(12)
C53 C54 1.501(13)
C54 C56 1.375(14)
C54 C55 1.385(16)
C55 C74 1.399(16)
C55 H55A 0.9300
C56 C75 1.367(15)
C56 H56A 0.9300
C57 N15 1.307(12)
C57 H57A 0.9300
C58 O16 1.249(12)
C58 N16 1.350(12)
C58 C59 1.493(13)
C59 C78 1.399(13)
C59 C60 1.406(15)
C60 C76 1.374(16)
C60 H60A 0.9300
C62 N17 1.348(15)
C62 H62A 0.9300
C63 N17 1.315(16)
C63 H63A 0.9300
C64 N22 1.307(16)
C64 H64A 0.9300
C65 N22 1.320(17)
C65 C66 1.394(16)
C65 H65A 0.9300
C66 H66A 0.9300
C67 C93 1.327(14)
C67 C90 1.359(15)
C70 N19 1.330(16)
C70 H70A 0.9300
C71 N19 1.317(16)
C71 H71A 0.9300
C72 N21 1.329(15)
C72 H72A 0.9300
C73 N21 1.326(16)
C73 H73A 0.9300
C74 N18 1.314(16)
C74 H74A 0.9300
C75 N18 1.344(16)
C75 H75A 0.9300
C76 N20 1.273(15)
C76 H76A 0.9300
C77 N20 1.316(15)
C77 C78 1.366(14)
C77 H77A 0.9300
C78 H78A 0.9300
C83 N23 1.447(10)
C83 H83A 0.9600
C83 H83B 0.9600
C83 H83C 0.9600
C84 N23 1.453(10)
C84 H84A 0.9600
C84 H84B 0.9600
C84 H84C 0.9600
C85 O17 1.300(10)
C85 N23 1.301(10)
C85 H85A 0.9300
C87 O22 1.31(2)
C87 N27 1.31(2)
C87 H87A 0.9300
C89 N27 1.459(10)
C89 H89A 0.9600
C89 H89B 0.9600
C89 H89C 0.9600
C90 C91 1.351(14)
C90 H90A 0.9300
C91 N28 1.333(16)
C91 H91A 0.9300
C92 N28 1.323(16)
C92 C93 1.360(16)
C92 H92A 0.9300
C93 H93A 0.9300
C94 C94A 0.85(4)
C94 C95A 1.06(3)
C94 C98 1.39(3)
C94 C95 1.41(4)
C95 C95A 1.03(6)
C95 C94A 1.08(4)
C95 C96 1.51(3)
C95 C98A 1.70(6)
C96 N29 1.14(2)
C96 N29A 1.24(3)
C96 C95A 1.46(4)
C97 N29 1.36(3)
C97 C98 1.41(3)
C97 C95A 1.97(4)
C98 C95A 1.59(5)
C94A C98A 1.37(5)
C94A C95A 1.41(5)
C95A N29 1.92(3)
C97A N29A 1.29(5)
C97A C98A 1.39(3)
C99 O18 1.290(10)
C99 N30 1.307(10)
C99 H99A 0.9300
C100 N30 1.452(10)
C100 H10B 0.9600
C100 H10C 0.9600
C100 H10D 0.9600
C101 N30 1.447(10)
C101 H10E 0.9600
C101 H10F 0.9600
C101 H10G 0.9600
C104 N31 1.448(10)
C104 H10H 0.9600
C104 H10I 0.9600
C104 H10J 0.9600
C105 N31 1.446(10)
C105 H10K 0.9600
C105 H10L 0.9600
C105 H10M 0.9600
N1 N2 1.390(11)
N2 H2 0.8600
N3 N4 1.409(10)
N4 H4 0.8600
N5 N6 1.397(11)
N6 H6 0.8600
N7 N8 1.410(11)
N8 H8 0.8600
N9 N10 1.409(11)
N10 H10 0.8600
N11 N12 1.401(10)
N12 H12 0.8600
N13 N14 1.402(10)
N14 H14A 0.8600
N15 N16 1.383(10)
N16 H16 0.8600
N29 N29A 1.75(4)
N31 C103 1.307(10)
C103 O19 1.302(10)
C103 H10N 0.9300
N27 C88 1.456(10)
C88 H88A 0.9600
C88 H88B 0.9600
C88 H88C 0.9600
C109 N32 1.449(10)
C109 H10O 0.9600
C109 H10P 0.9600
C109 H10Q 0.9600
C108 N32 1.442(10)
C108 H10R 0.9600
C108 H10S 0.9600
C108 H10T 0.9600
C107 N32 1.293(10)
C107 O23 1.296(10)
C107 H10U 0.9300
O24 C115 1.300(10)
N33 C115 1.296(10)
N33 C116 1.450(10)
N33 C117 1.452(10)
C115 H11J 0.9300
C116 H11D 0.9600
C116 H11E 0.9600
C116 H11F 0.9600
C117 H11G 0.9600
C117 H11H 0.9600
C117 H11I 0.9600
